data_2013078
loop_
_publ_author_name
'G\"une\,s, Minna'
'Valkonen, Jussi'

_publ_section_title
;
 Polymorphism in Cs[AgZn(NCS)~4~]
;
_journal_issue 12
_journal_name_full 'Acta Crystallographica Section C'
_journal_page_first i161
_journal_page_last i163
_journal_paper_doi 10.1107/S0108270102017961
_journal_volume 58
_journal_year 2002
_chemical_formula_iupac 'Cs [Ag Zn (S C N)4]'
_chemical_formula_structural 'Cs [Ag Zn (S C N)4]'
_chemical_formula_sum 'C4 Ag Cs N4 S4 Zn'
_chemical_formula_weight 538.47
_chemical_name_common
;
caesium silver zinc tetrathioyanate
;
_chemical_name_systematic
;
caesium silver zinc tetrathioyanate
;
_space_group_IT_number 15
_symmetry_cell_setting monoclinic
_symmetry_space_group_name_Hall '-C 2yc'
_symmetry_space_group_name_H-M 'C 1 2/c 1'
_atom_sites_solution_primary direct
_atom_sites_solution_secondary difmap
_audit_creation_method 'WinGX routine CIF_UPDATE'
_cell_angle_alpha 90
_cell_angle_beta 113.350(10)
_cell_angle_gamma 90
_cell_formula_units_Z 8
_cell_length_a 13.964(2)
_cell_length_b 14.851(2)
_cell_length_c 13.389(2)
_cell_measurement_reflns_used 25
_cell_measurement_temperature 293(2)
_cell_measurement_theta_max 12.52
_cell_measurement_theta_min 4.41
_cell_volume 2549.2(7)
_computing_cell_refinement 'CAD-4 Software'
_computing_data_collection 'CAD-4 Software (Enraf-Nonius, 1989)'
_computing_data_reduction 'CAD-4 Software'
_computing_molecular_graphics 'DIAMOND (Brandenburg, 2000)'
_computing_publication_material 'WinGX (Farrugia, 1999)'
_computing_structure_refinement 'SHELXL97 (Sheldrick, 1997)'
_computing_structure_solution 'SHELXS97 (Sheldrick, 1997)'
_diffrn_ambient_temperature 293(2)
_diffrn_measured_fraction_theta_full 0.998
_diffrn_measured_fraction_theta_max 0.998
_diffrn_measurement_device_type 'Nonius MACH3'
_diffrn_measurement_method \w/2\q
_diffrn_radiation_monochromator graphite
_diffrn_radiation_source 'fine-focus sealed tube'
_diffrn_radiation_type MoK\a
_diffrn_radiation_wavelength 0.71073
_diffrn_reflns_av_R_equivalents 0.084
_diffrn_reflns_limit_h_max 19
_diffrn_reflns_limit_h_min -19
_diffrn_reflns_limit_k_max 20
_diffrn_reflns_limit_k_min -20
_diffrn_reflns_limit_l_max 18
_diffrn_reflns_limit_l_min -18
_diffrn_reflns_number 7410
_diffrn_reflns_theta_full 29.98
_diffrn_reflns_theta_max 29.98
_diffrn_reflns_theta_min 3.04
_diffrn_standards_decay_% 0.83
_diffrn_standards_interval_time 60
_diffrn_standards_number 3
_exptl_absorpt_coefficient_mu 6.858
_exptl_absorpt_correction_T_max 0.710
_exptl_absorpt_correction_T_min 0.579
_exptl_absorpt_correction_type '\y scan'
_exptl_absorpt_process_details '(North et al., 1968)'
_exptl_crystal_colour colourless
_exptl_crystal_density_diffrn 2.806
_exptl_crystal_density_meas ?
_exptl_crystal_density_method none
_exptl_crystal_description rod
_exptl_crystal_F_000 1984
_exptl_crystal_size_max 0.20
_exptl_crystal_size_mid 0.05
_exptl_crystal_size_min 0.05
_refine_diff_density_max 0.672
_refine_diff_density_min -0.781
_refine_ls_extinction_coef 0.00018(4)
_refine_ls_extinction_expression Fc^*^=kFc[1+0.001xFc^2^\l^3^/sin(2\q)]^-1/4^
_refine_ls_extinction_method 'SHELXL97 (Sheldrick, 1997)'
_refine_ls_goodness_of_fit_ref 0.939
_refine_ls_hydrogen_treatment none
_refine_ls_matrix_type full
_refine_ls_number_parameters 155
_refine_ls_number_reflns 3705
_refine_ls_number_restraints 0
_refine_ls_restrained_S_all 0.939
_refine_ls_R_factor_gt 0.0599
_refine_ls_shift/su_max <0.001
_refine_ls_structure_factor_coef Fsqd
_refine_ls_weighting_details 'calc w = 1/[\s^2^(Fo^2^)+(0.0374P)^2^] where P = (Fo^2^+2Fc^2^)/3'
_refine_ls_weighting_scheme calc
_refine_ls_wR_factor_ref 0.1191
_reflns_number_gt 1447
_reflns_number_total 3705
_reflns_threshold_expression I>2\s(I)
_cod_data_source_file iz1027.cif
_cod_data_source_block II
_cod_depositor_comments
;
The following automatic conversions were performed:

'_exptl_crystal_density_meas' value 'not measured' was changed to '?'
- the value is perceived as not measured.

Automatic conversion script
Id: cif_fix_values 3008 2015-01-20 13:52:24Z robertas 
;
_cod_original_sg_symbol_H-M 'C 2/c'
_cod_database_code 2013078
_cod_database_fobs_code 2013078

loop_
_symmetry_equiv_pos_as_xyz
'x, y, z'
'-x, y, -z+1/2'
'x+1/2, y+1/2, z'
'-x+1/2, y+1/2, -z+1/2'
'-x, -y, -z'
'x, -y, z-1/2'
'-x+1/2, -y+1/2, -z'
'x+1/2, -y+1/2, z-1/2'

loop_
_atom_site_label
_atom_site_fract_x
_atom_site_fract_y
_atom_site_fract_z
_atom_site_U_iso_or_equiv
_atom_site_adp_type
_atom_site_calc_flag
_atom_site_refinement_flags
_atom_site_occupancy
_atom_site_disorder_assembly
_atom_site_disorder_group
_atom_site_type_symbol
Ag1 -0.0768(6) 0.4945(3) 0.1098(4) 0.0850(14) Uani d P 0.36(2) . . Ag
Ag2 -0.1285(6) 0.4878(5) 0.0490(10) 0.102(2) Uani d P 0.26(2) . . Ag
Ag3 -0.0721(4) 0.4932(3) 0.0545(6) 0.0694(12) Uani d P 0.38(3) . . Ag
Cs1 0.13009(5) 0.16177(5) 0.15826(6) 0.0775(3) Uani d . 1 . . Cs
Zn1 0.38575(7) 0.33058(6) 0.31512(7) 0.0445(3) Uani d . 1 . . Zn
S1 0.3410(2) 0.14476(16) 0.01544(19) 0.0755(8) Uani d . 1 . . S
S2 0.4008(2) 0.16715(16) 0.6190(2) 0.0711(7) Uani d . 1 . . S
S3 0.11573(19) 0.54139(16) 0.1738(2) 0.0743(8) Uani d . 1 . . S
S4 0.63549(19) 0.55862(16) 0.4191(2) 0.0700(7) Uani d . 1 . . S
C1 0.3674(5) 0.2051(5) 0.1246(7) 0.0366(18) Uani d . 1 . . C
C2 0.3882(6) 0.2164(5) 0.5048(7) 0.042(2) Uani d . 1 . . C
C3 0.1967(6) 0.4576(6) 0.2197(6) 0.044(2) Uani d . 1 . . C
C4 0.5574(6) 0.4734(6) 0.3920(6) 0.045(2) Uani d . 1 . . C
N1 0.3802(5) 0.2493(4) 0.1978(5) 0.0463(18) Uani d . 1 . . N
N2 0.3810(7) 0.2527(4) 0.4299(7) 0.072(3) Uani d . 1 . . N
N3 0.2572(6) 0.4016(5) 0.2523(5) 0.0579(19) Uani d . 1 . . N
N4 0.5027(6) 0.4127(5) 0.3762(6) 0.060(2) Uani d . 1 . . N

loop_
_atom_site_aniso_label
_atom_site_aniso_U_11
_atom_site_aniso_U_22
_atom_site_aniso_U_33
_atom_site_aniso_U_12
_atom_site_aniso_U_13
_atom_site_aniso_U_23
Ag1 0.092(4) 0.0418(14) 0.137(4) 0.0003(18) 0.062(4) -0.003(3)
Ag2 0.158(7) 0.034(2) 0.112(7) 0.007(4) 0.052(6) 0.009(3)
Ag3 0.076(3) 0.0406(14) 0.076(3) 0.0116(17) 0.015(2) -0.0047(17)
Cs1 0.0517(4) 0.0887(5) 0.0905(5) -0.0022(3) 0.0265(3) 0.0262(4)
Zn1 0.0572(6) 0.0309(5) 0.0429(5) 0.0003(5) 0.0173(5) 0.0008(4)
S1 0.105(2) 0.0550(14) 0.0451(14) 0.0266(14) 0.0074(14) -0.0104(12)
S2 0.120(2) 0.0471(13) 0.0518(14) -0.0037(14) 0.0400(15) 0.0054(12)
S3 0.0591(16) 0.0415(13) 0.108(2) 0.0117(12) 0.0176(15) -0.0055(14)
S4 0.0658(16) 0.0474(13) 0.099(2) -0.0106(12) 0.0355(15) -0.0165(14)
C1 0.033(4) 0.027(4) 0.047(5) -0.002(3) 0.013(4) 0.000(4)
C2 0.049(5) 0.023(4) 0.055(6) 0.001(4) 0.023(5) -0.003(4)
C3 0.044(5) 0.058(5) 0.036(5) -0.002(4) 0.022(4) 0.003(4)
C4 0.048(5) 0.053(5) 0.031(5) 0.007(4) 0.014(4) -0.015(4)
N1 0.055(4) 0.035(4) 0.046(5) -0.003(3) 0.017(4) -0.007(4)
N2 0.126(8) 0.033(4) 0.067(6) 0.013(4) 0.050(6) 0.009(4)
N3 0.068(5) 0.069(5) 0.040(4) 0.024(4) 0.025(4) 0.015(4)
N4 0.064(5) 0.057(5) 0.060(5) -0.015(4) 0.024(4) -0.016(4)

loop_
_atom_type_symbol
_atom_type_description
_atom_type_scat_dispersion_real
_atom_type_scat_dispersion_imag
_atom_type_scat_source
C C 0.0033 0.0016 'International Tables Vol C Tables 4.2.6.8 and 6.1.1.4'
Ag Ag -0.8971 1.1015 'International Tables Vol C Tables 4.2.6.8 and 6.1.1.4'
Cs Cs -0.368 2.1192 'International Tables Vol C Tables 4.2.6.8 and 6.1.1.4'
N N 0.0061 0.0033 'International Tables Vol C Tables 4.2.6.8 and 6.1.1.4'
S S 0.1246 0.1234 'International Tables Vol C Tables 4.2.6.8 and 6.1.1.4'
Zn Zn 0.2839 1.4301 'International Tables Vol C Tables 4.2.6.8 and 6.1.1.4'

loop_
_geom_angle_atom_site_label_1
_geom_angle_atom_site_label_2
_geom_angle_atom_site_label_3
_geom_angle_site_symmetry_1
_geom_angle_site_symmetry_3
_geom_angle
_geom_angle_publ_flag
S2 Ag1 S3 8_455 . 112.9(3) yes
S2 Ag1 S1 8_455 3_455 146.3(3) yes
S3 Ag1 S1 . 3_455 97.6(2) yes
S1 Ag2 S2 3_455 8_455 168.4(7) yes
S1 Ag3 S3 3_455 . 99.8(2) yes
S1 Ag3 S2 3_455 8_455 139.8(2) yes
S3 Ag3 S2 . 8_455 107.1(2) yes
S1 Ag3 S3 3_455 5_565 93.3(2) yes
S3 Ag3 S3 . 5_565 116.00(19) yes
S2 Ag3 S3 8_455 5_565 100.9(2) yes
N1 Cs1 N4 . 8_455 108.13(16) no
C1 Cs1 N4 . 8_455 91.15(18) no
N1 Cs1 C2 . 8_455 122.35(15) no
C1 Cs1 C2 . 8_455 122.37(16) no
N4 Cs1 C2 8_455 8_455 66.82(18) no
N1 Cs1 C4 . 4_545 151.92(18) no
C1 Cs1 C4 . 4_545 137.41(18) no
N4 Cs1 C4 8_455 4_545 64.15(16) no
C2 Cs1 C4 8_455 4_545 80.97(18) no
N1 Cs1 S4 . 4_545 172.44(12) no
C1 Cs1 S4 . 4_545 154.30(14) ?
N4 Cs1 S4 8_455 4_545 64.42(13) no
C2 Cs1 S4 8_455 4_545 57.09(12) no
N1 Cs1 S4 . 3_445 110.51(11) no
C1 Cs1 S4 . 3_445 120.56(13) no
N4 Cs1 S4 8_455 3_445 130.92(12) no
C2 Cs1 S4 8_455 3_445 113.21(14) no
C4 Cs1 S4 4_545 3_445 67.45(12) no
S4 Cs1 S4 4_545 3_445 75.30(7) no
N1 Cs1 S3 . 4_545 56.95(10) no
C1 Cs1 S3 . 4_545 57.70(12) no
N4 Cs1 S3 8_455 4_545 115.23(12) no
C2 Cs1 S3 8_455 4_545 177.91(15) no
C4 Cs1 S3 4_545 4_545 100.29(14) no
S4 Cs1 S3 4_545 4_545 123.91(6) no
S4 Cs1 S3 3_445 4_545 65.97(6) no
N1 Cs1 S1 . 7 58.80(11) no
C1 Cs1 S1 . 7 57.35(12) no
N4 Cs1 S1 8_455 7 73.96(12) no
C2 Cs1 S1 8_455 7 65.36(13) no
C4 Cs1 S1 4_545 7 134.05(13) no
S4 Cs1 S1 4_545 7 118.03(6) no
S4 Cs1 S1 3_445 7 153.91(6) no
S3 Cs1 S1 4_545 7 114.44(6) no
N1 Cs1 C3 . 4_545 78.96(16) no
C1 Cs1 C3 . 4_545 74.64(17) no
N4 Cs1 C3 8_455 4_545 99.70(17) no
C2 Cs1 C3 8_455 4_545 156.88(18) no
C4 Cs1 C3 4_545 4_545 76.14(19) no
S4 Cs1 C3 4_545 4_545 100.54(14) no
S4 Cs1 C3 3_445 4_545 60.43(12) no
S1 Cs1 C3 7 4_545 131.01(13) no
N1 Cs1 N2 . 8_455 121.66(15) no
C1 Cs1 N2 . 8_455 115.73(17) no
N4 Cs1 N2 8_455 8_455 50.03(16) no
C4 Cs1 N2 4_545 8_455 75.66(16) no
S4 Cs1 N2 4_545 8_455 55.23(11) no
S4 Cs1 N2 3_445 8_455 123.44(13) no
S3 Cs1 N2 4_545 8_455 165.14(13) no
S1 Cs1 N2 7 8_455 62.96(12) no
C3 Cs1 N2 4_545 8_455 145.78(17) no
N1 Cs1 C4 . 8_455 102.14(16) no
C1 Cs1 C4 . 8_455 83.96(18) no
N4 Cs1 C4 8_455 8_455 17.26(14) no
C2 Cs1 C4 8_455 8_455 83.83(19) no
C4 Cs1 C4 4_545 8_455 62.1(2) no
S4 Cs1 C4 4_545 8_455 70.35(12) no
S4 Cs1 C4 3_445 8_455 122.90(12) no
S3 Cs1 C4 4_545 8_455 98.24(14) no
S1 Cs1 C4 7 8_455 83.19(12) no
C3 Cs1 C4 4_545 8_455 82.67(18) no
N2 Cs1 C4 8_455 8_455 67.13(17) no
N4 Zn1 N2 . . 109.1(3) yes
N4 Zn1 N1 . . 119.0(3) yes
N2 Zn1 N1 . . 105.3(3) yes
N4 Zn1 N3 . . 108.5(3) yes
N2 Zn1 N3 . . 110.3(3) yes
N1 Zn1 N3 . . 104.5(3) yes
C1 S1 Ag2 . 3_545 114.2(4) no
C1 S1 Ag3 . 3_545 112.8(3) no
C1 S1 Ag1 . 3_545 97.9(3) no
C1 S1 Cs1 . 7 95.3(3) no
Ag2 S1 Cs1 3_545 7 142.9(4) no
Ag3 S1 Cs1 3_545 7 129.92(17) no
Ag1 S1 Cs1 3_545 7 144.1(2) no
C1 S1 Cs1 . . 59.8(3) no
Ag2 S1 Cs1 3_545 . 94.6(4) no
Ag3 S1 Cs1 3_545 . 109.59(16) no
Ag1 S1 Cs1 3_545 . 94.99(19) no
Cs1 S1 Cs1 7 . 120.41(6) no
C2 S2 Ag1 . 8_556 111.2(3) no
C2 S2 Ag2 . 8_556 97.0(4) no
C2 S2 Ag3 . 8_556 94.2(3) no
C2 S2 Cs1 . 8_556 67.7(3) no
Ag1 S2 Cs1 8_556 8_556 121.8(2) no
Ag2 S2 Cs1 8_556 8_556 131.0(3) no
Ag3 S2 Cs1 8_556 8_556 114.45(13) no
C2 S2 Cs1 . 7_556 113.7(3) no
Ag1 S2 Cs1 8_556 7_556 135.02(16) no
Ag2 S2 Cs1 8_556 7_556 144.5(4) no
Ag3 S2 Cs1 8_556 7_556 152.06(18) no
Cs1 S2 Cs1 8_556 7_556 79.46(5) no
C3 S3 Ag1 . . 113.3(3) no
C3 S3 Ag3 . . 113.9(3) no
C3 S3 Ag3 . 5_565 94.9(3) no
Ag1 S3 Ag3 . 5_565 81.15(17) no
Ag3 S3 Ag3 . 5_565 64.00(19) no
C3 S3 Cs1 . 4 78.0(3) no
Ag1 S3 Cs1 . 4 158.35(16) no
Ag3 S3 Cs1 . 4 168.09(13) no
Ag3 S3 Cs1 5_565 4 117.39(13) no
C4 S4 Cs1 . 4 75.7(3) no
C4 S4 Cs1 . 3 110.1(3) no
Cs1 S4 Cs1 4 3 85.64(6) no
N1 C1 S1 . . 176.0(7) yes
N1 C1 Cs1 . . 80.3(5) no
S1 C1 Cs1 . . 97.0(3) no
N2 C2 S2 . . 177.2(8) yes
N2 C2 Cs1 . 8_556 89.9(6) no
S2 C2 Cs1 . 8_556 87.8(3) no
N3 C3 S3 . . 176.7(8) yes
N3 C3 Cs1 . 4 99.6(6) no
S3 C3 Cs1 . 4 77.4(3) no
N4 C4 S4 . . 177.8(8) yes
N4 C4 Cs1 . 4 100.9(6) no
S4 C4 Cs1 . 4 79.4(3) no
N4 C4 Cs1 . 8_556 70.9(6) no
S4 C4 Cs1 . 8_556 107.0(3) no
Cs1 C4 Cs1 4 8_556 117.9(2) no
C1 N1 Zn1 . . 173.3(7) no
C1 N1 Cs1 . . 81.4(5) no
Zn1 N1 Cs1 . . 93.9(2) no
C2 N2 Zn1 . . 170.3(8) no
C2 N2 Cs1 . 8_556 73.2(6) no
Zn1 N2 Cs1 . 8_556 97.4(3) no
C3 N3 Zn1 . . 165.6(7) no
C4 N4 Zn1 . . 163.9(8) no
C4 N4 Cs1 . 8_556 91.8(6) no
Zn1 N4 Cs1 . 8_556 103.2(3) no

loop_
_geom_bond_atom_site_label_1
_geom_bond_atom_site_label_2
_geom_bond_site_symmetry_2
_geom_bond_distance
_geom_bond_publ_flag
Ag1 Ag2 . 0.853(9) no
Ag2 Ag3 . 0.766(10) no
Ag1 Ag3 . 0.770(5) no
Ag1 S2 8_455 2.430(5) yes
Ag1 S3 . 2.573(8) yes
Ag1 S1 3_455 2.598(6) yes
Ag2 S1 3_455 2.381(8) yes
Ag2 S2 8_455 2.457(8) yes
Ag3 S1 3_455 2.512(5) yes
Ag3 S3 . 2.573(7) yes
Ag3 S2 8_455 2.612(6) yes
Ag3 S3 5_565 2.916(8) yes
Cs1 N1 . 3.564(7) no
Cs1 C1 . 3.575(7) no
Cs1 N4 8_455 3.651(8) no
Cs1 C2 8_455 3.662(8) no
Cs1 C4 4_545 3.706(8) no
Cs1 S4 4_545 3.759(3) no
Cs1 S4 3_445 3.787(3) no
Cs1 S3 4_545 3.811(3) no
Cs1 S1 7 3.817(3) no
Cs1 C3 4_545 3.819(8) no
Cs1 N2 8_455 3.825(8) no
Cs1 C4 8_455 3.861(8) no
Zn1 N4 . 1.940(7) yes
Zn1 N2 . 1.945(8) yes
Zn1 N1 . 1.958(7) yes
Zn1 N3 . 1.961(7) yes
S1 C1 . 1.627(9) yes
S2 C2 . 1.640(9) yes
S2 Cs1 8_556 3.955(3) no
S3 C3 . 1.628(9) yes
S4 C4 . 1.615(9) yes
C1 N1 . 1.133(9) yes
C2 N2 . 1.108(9) yes
C3 N3 . 1.142(9) yes
C4 N4 . 1.146(9) yes
